data_1552691
loop_
_publ_author_name
'Sun, Na'
'Zheng, Guijuan'
'He, Meijun'
'Feng, Yuanyuan'
'Liu, Junjun'
'Wang, Meicheng'
'Zhang, Hanqi'
'Zhou, Junfei'
'Yao, Guangmin'

_publ_section_title
;
 Grayanane Diterpenoids from the Leaves of <i>Rhododendron auriculatum</i>
 and Their Analgesic Activities.
;
_journal_issue 7
_journal_name_full 'Journal of natural products'
_journal_page_first 1849
_journal_page_last 1860
_journal_paper_doi 10.1021/acs.jnatprod.9b00095
_journal_volume 82
_journal_year 2019
_chemical_absolute_configuration unk
_chemical_formula_moiety 'C20 H32 O4'
_chemical_formula_sum 'C20 H32 O4'
_chemical_formula_weight 336.45
_space_group_crystal_system orthorhombic
_space_group_IT_number 19
_space_group_name_Hall 'P 2ac 2ab'
_space_group_name_H-M_alt 'P 21 21 21'
_atom_sites_solution_hydrogens mixed
_atom_sites_solution_primary dual
_audit_creation_date 2018-05-09
_audit_creation_method
;
Olex2 1.2
(compiled 2017.08.10 svn.r3458 for OlexSys, GUI svn.r5492)
;
_cell_angle_alpha 90
_cell_angle_beta 90
_cell_angle_gamma 90
_cell_formula_units_Z 4
_cell_length_a 6.19529(4)
_cell_length_b 12.69397(8)
_cell_length_c 22.16712(14)
_cell_measurement_reflns_used 12481
_cell_measurement_temperature 100.00(10)
_cell_measurement_theta_max 73.5650
_cell_measurement_theta_min 3.9780
_cell_volume 1743.285(19)
_computing_cell_refinement 'CrysAlisPro 1.171.39.28b (Rigaku OD, 2015)'
_computing_data_collection 'CrysAlisPro 1.171.39.28b (Rigaku OD, 2015)'
_computing_data_reduction 'CrysAlisPro 1.171.39.28b (Rigaku OD, 2015)'
_computing_molecular_graphics 'Olex2 (Dolomanov et al., 2009)'
_computing_publication_material 'Olex2 (Dolomanov et al., 2009)'
_computing_structure_refinement 'ShelXL (Sheldrick, 2015)'
_computing_structure_solution 'ShelXT (Sheldrick, 2015)'
_diffrn_ambient_environment N~2~
_diffrn_ambient_temperature 100.00(10)
_diffrn_detector 'CCD plate'
_diffrn_measured_fraction_theta_full 0.991
_diffrn_measured_fraction_theta_max 0.979
_diffrn_measurement_details
;
List of Runs (angles in degrees, time in seconds):

  # Type    Start    End  Width  t~exp~   \w     \q     \k     \f   Frames
--------------------------------------------------------------------------
  1  \w      5.00 184.00   0.50    1.50    --   94.60  -4.00  -8.00  358
  2  \w      5.00 184.00   0.50    1.50    --   94.60  -4.00  -8.00  358
  3  \w    -89.00  89.00   0.50    0.50    --    0.00   4.00 168.00  356
  4  \w    -33.00  31.00   0.50    0.50    --    0.00 -82.00  60.00  128
  5  \w    -33.00  31.00   0.50    0.50    --    0.00 -82.00 -60.00  128
  6  \w      5.00 111.00   0.50    1.50    --   94.60 -82.00  90.00  212
  7  \w      5.00 124.00   0.50    1.50    --   94.60 -77.00 -60.00  238
  8  \w      5.00 126.00   0.50    1.50    --   94.60 -82.00-180.00  242
  9  \w      5.00 111.00   0.50    1.50    --   94.60 -82.00  90.00  212
 10  \w     76.00 102.00   0.50    1.50    --   94.60 -82.00-150.00   52
 11  \w     65.00  91.00   0.50    1.50    --   94.60 -82.00-120.00   52
 12  \w     94.00 120.00   0.50    1.50    --   94.60 -82.00-120.00   52
 13  \w      5.00 109.00   0.50    1.50    --   94.60 -30.00 -60.00  208
 14  \w     70.00  95.00   0.50    1.50    --   94.60   4.00 168.00   50
;
_diffrn_measurement_device 'four-circle diffractometer'
_diffrn_measurement_device_type 'XtaLAB AFC12 (RINC): Kappa single'
_diffrn_measurement_method '\w scans'
_diffrn_orient_matrix_type 'CrysAlisPro convention (1999,Acta A55,543-557)'
_diffrn_orient_matrix_UB_11 -0.0028906000
_diffrn_orient_matrix_UB_12 0.0177638000
_diffrn_orient_matrix_UB_13 -0.0687622000
_diffrn_orient_matrix_UB_21 -0.0149871000
_diffrn_orient_matrix_UB_22 0.1198264000
_diffrn_orient_matrix_UB_23 0.0102218000
_diffrn_orient_matrix_UB_31 0.2481130000
_diffrn_orient_matrix_UB_32 0.0074928000
_diffrn_orient_matrix_UB_33 -0.0001239000
_diffrn_radiation_monochromator graphite
_diffrn_radiation_probe x-ray
_diffrn_radiation_type CuK\a
_diffrn_radiation_wavelength 1.54184
_diffrn_reflns_av_R_equivalents 0.0252
_diffrn_reflns_av_unetI/netI 0.0188
_diffrn_reflns_Laue_measured_fraction_full 0.991
_diffrn_reflns_Laue_measured_fraction_max 0.979
_diffrn_reflns_limit_h_max 7
_diffrn_reflns_limit_h_min -4
_diffrn_reflns_limit_k_max 15
_diffrn_reflns_limit_k_min -15
_diffrn_reflns_limit_l_max 27
_diffrn_reflns_limit_l_min -26
_diffrn_reflns_number 16621
_diffrn_reflns_point_group_measured_fraction_full 0.992
_diffrn_reflns_point_group_measured_fraction_max 0.969
_diffrn_reflns_theta_full 67.684
_diffrn_reflns_theta_max 73.881
_diffrn_reflns_theta_min 3.988
_diffrn_source 'fine-focus sealed X-ray tube'
_diffrn_source_type 'Enhance (Cu) X-ray Source'
_exptl_absorpt_coefficient_mu 0.696
_exptl_absorpt_correction_T_max 1.00000
_exptl_absorpt_correction_T_min 0.81015
_exptl_absorpt_correction_type multi-scan
_exptl_absorpt_process_details
;
CrysAlisPro 1.171.39.28b (Rigaku Oxford Diffraction, 2015)
Empirical absorption correction using spherical harmonics,
 implemented in SCALE3 ABSPACK scaling algorithm.
;
_exptl_crystal_colour 'clear colourless'
_exptl_crystal_colour_lustre clear
_exptl_crystal_colour_primary colourless
_exptl_crystal_density_diffrn 1.282
_exptl_crystal_description block
_exptl_crystal_F_000 736
_exptl_crystal_size_max 0.5
_exptl_crystal_size_mid 0.05
_exptl_crystal_size_min 0.05
_refine_diff_density_max 0.194
_refine_diff_density_min -0.185
_refine_diff_density_rms 0.037
_refine_ls_abs_structure_details
;
 Flack x determined using 1372 quotients [(I+)-(I-)]/[(I+)+(I-)]
 (Parsons, Flack and Wagner, Acta Cryst. B69 (2013) 249-259).
;
_refine_ls_abs_structure_Flack 0.01(5)
_refine_ls_extinction_method none
_refine_ls_goodness_of_fit_ref 1.017
_refine_ls_hydrogen_treatment mixed
_refine_ls_matrix_type full
_refine_ls_number_parameters 231
_refine_ls_number_reflns 3428
_refine_ls_number_restraints 0
_refine_ls_restrained_S_all 1.017
_refine_ls_R_factor_all 0.0273
_refine_ls_R_factor_gt 0.0264
_refine_ls_shift/su_max 0.001
_refine_ls_shift/su_mean 0.000
_refine_ls_structure_factor_coef Fsqd
_refine_ls_weighting_details 'w=1/[\s^2^(Fo^2^)+(0.0406P)^2^+0.4098P] where P=(Fo^2^+2Fc^2^)/3'
_refine_ls_weighting_scheme calc
_refine_ls_wR_factor_gt 0.0690
_refine_ls_wR_factor_ref 0.0695
_reflns_Friedel_coverage 0.703
_reflns_Friedel_fraction_full 0.995
_reflns_Friedel_fraction_max 0.955
_reflns_number_gt 3343
_reflns_number_total 3428
_reflns_threshold_expression 'I > 2\s(I)'
_cod_data_source_file np9b00095_si_004.cif
_cod_data_source_block 20180509_sn4_84_23
_cod_original_cell_volume 1743.286(19)
_cod_database_code 1552691
_shelx_shelxl_version_number 2017/1
_chemical_oxdiff_usercomment 'C H O N'
_shelx_space_group_comment
;
The symmetry employed for this shelxl refinement is uniquely defined
by the following loop, which should always be used as a source of
symmetry information in preference to the above space-group names.
They are only intended as comments.
;
_shelx_estimated_absorpt_t_max 0.966
_shelx_estimated_absorpt_t_min 0.722
_reflns_odcompleteness_completeness 98.86
_reflns_odcompleteness_iscentric 1
_reflns_odcompleteness_theta 66.97
_olex2_refinement_description
;
1. Fixed Uiso
 At 1.2 times of:
  All C(H) groups, All C(H,H) groups
 At 1.5 times of:
  All C(H,H,H) groups, All O(H) groups
2.a Ternary CH refined with riding coordinates:
 C13(H13), C2(H2A), C5(H5), C9(H9)
2.b Secondary CH2 refined with riding coordinates:
 C19(H19A,H19B), C14(H14A,H14B), C1(H1A,H1B), C6(H6A,H6B), C7(H7A,H7B),
 C15(H15A,H15B), C16(H16A,H16B), C11(H11A,H11B)
2.c Idealised Me refined as rotating group:
 C17(H17A,H17B,H17C), C18(H18A,H18B,H18C)
2.d Idealised tetrahedral OH refined as rotating group:
 O1(H1), O2(H2), O4(H4), O3(H3)
;
_olex2_submission_special_instructions 'No special instructions were received'
_oxdiff_exptl_absorpt_empirical_details
;
Empirical correction (ABSPACK) includes:
- Absorption correction using spherical harmonics
- Frame scaling
;
_oxdiff_exptl_absorpt_empirical_full_max 1.324
_oxdiff_exptl_absorpt_empirical_full_min 0.604

loop_
_space_group_symop_operation_xyz
'x, y, z'
'-x+1/2, -y, z+1/2'
'-x, y+1/2, -z+1/2'
'x+1/2, -y+1/2, -z'

loop_
_atom_site_label
_atom_site_type_symbol
_atom_site_fract_x
_atom_site_fract_y
_atom_site_fract_z
_atom_site_U_iso_or_equiv
_atom_site_adp_type
_atom_site_occupancy
_atom_site_site_symmetry_order
_atom_site_calc_flag
_atom_site_refinement_flags_posn
O1 O 0.59122(17) 0.19896(8) 0.58520(5) 0.0126(2) Uani 1 1 d .
H1 H 0.497442 0.191442 0.558171 0.019 Uiso 1 1 calc GR
O2 O 0.50313(17) 0.51240(9) 0.84865(5) 0.0148(2) Uani 1 1 d .
H2 H 0.436820 0.564043 0.863412 0.022 Uiso 1 1 calc GR
O4 O 0.76497(18) 0.33681(9) 0.49683(5) 0.0158(2) Uani 1 1 d .
H4 H 0.655702 0.370917 0.485790 0.024 Uiso 1 1 calc GR
O3 O 0.07883(19) 0.56433(9) 0.94806(5) 0.0171(2) Uani 1 1 d .
H3 H 0.176092 0.606417 0.937283 0.026 Uiso 1 1 calc GR
C19 C 0.7992(3) 0.35248(13) 0.55976(7) 0.0139(3) Uani 1 1 d .
H19A H 0.816477 0.428810 0.567555 0.017 Uiso 1 1 calc R
H19B H 0.935309 0.317215 0.571614 0.017 Uiso 1 1 calc R
C12 C 0.6162(2) 0.31041(12) 0.59894(7) 0.0121(3) Uani 1 1 d .
C4 C 0.3548(2) 0.42678(12) 0.83934(7) 0.0123(3) Uani 1 1 d .
C8 C 0.4474(2) 0.34934(12) 0.69869(7) 0.0117(3) Uani 1 1 d .
C14 C 0.2805(2) 0.32455(12) 0.64930(7) 0.0123(3) Uani 1 1 d .
H14A H 0.250344 0.248058 0.647039 0.015 Uiso 1 1 calc R
H14B H 0.143614 0.362899 0.656322 0.015 Uiso 1 1 calc R
C13 C 0.3942(2) 0.36384(12) 0.59204(7) 0.0121(3) Uani 1 1 d .
H13 H 0.318376 0.338257 0.555003 0.015 Uiso 1 1 calc R
C10 C 0.2351(3) 0.51075(13) 0.73743(7) 0.0137(3) Uani 1 1 d .
C1 C 0.0320(3) 0.53321(13) 0.83869(7) 0.0146(3) Uani 1 1 d .
H1A H -0.120146 0.533745 0.825038 0.017 Uiso 1 1 calc R
H1B H 0.087244 0.606386 0.838354 0.017 Uiso 1 1 calc R
C6 C 0.4957(3) 0.33614(12) 0.81433(7) 0.0139(3) Uani 1 1 d .
H6A H 0.642108 0.363915 0.806076 0.017 Uiso 1 1 calc R
H6B H 0.509586 0.281360 0.845882 0.017 Uiso 1 1 calc R
C2 C 0.0496(3) 0.48559(12) 0.90242(7) 0.0147(3) Uani 1 1 d .
H2A H -0.089062 0.448281 0.911142 0.018 Uiso 1 1 calc R
C5 C 0.1696(2) 0.46268(12) 0.79750(7) 0.0124(3) Uani 1 1 d .
H5 H 0.081215 0.398784 0.788197 0.015 Uiso 1 1 calc R
C7 C 0.4093(3) 0.28434(12) 0.75664(7) 0.0135(3) Uani 1 1 d .
H7A H 0.252355 0.272329 0.761366 0.016 Uiso 1 1 calc R
H7B H 0.479088 0.214685 0.751813 0.016 Uiso 1 1 calc R
C15 C 0.4024(3) 0.48468(12) 0.59354(7) 0.0145(3) Uani 1 1 d .
H15A H 0.483105 0.510058 0.557837 0.017 Uiso 1 1 calc R
H15B H 0.253450 0.512522 0.590758 0.017 Uiso 1 1 calc R
C9 C 0.4453(2) 0.47143(12) 0.70942(7) 0.0119(3) Uani 1 1 d .
H9 H 0.562035 0.486533 0.739361 0.014 Uiso 1 1 calc R
C16 C 0.5094(3) 0.52846(12) 0.65076(7) 0.0149(3) Uani 1 1 d .
H16A H 0.471210 0.603882 0.654661 0.018 Uiso 1 1 calc R
H16B H 0.667984 0.523981 0.645970 0.018 Uiso 1 1 calc R
C11 C 0.6647(2) 0.31897(13) 0.66747(7) 0.0124(3) Uani 1 1 d .
H11A H 0.775384 0.373619 0.675050 0.015 Uiso 1 1 calc R
H11B H 0.718347 0.250853 0.683222 0.015 Uiso 1 1 calc R
C3 C 0.2328(3) 0.40013(12) 0.89923(7) 0.0157(3) Uani 1 1 d .
C17 C 0.3826(3) 0.39978(15) 0.95403(7) 0.0212(4) Uani 1 1 d .
H17A H 0.493144 0.345319 0.948846 0.032 Uiso 1 1 calc GR
H17B H 0.298476 0.385013 0.990502 0.032 Uiso 1 1 calc GR
H17C H 0.452148 0.468792 0.957858 0.032 Uiso 1 1 calc GR
C18 C 0.1196(3) 0.29222(14) 0.89549(8) 0.0214(4) Uani 1 1 d .
H18A H 0.022841 0.291138 0.860528 0.032 Uiso 1 1 calc GR
H18B H 0.035812 0.280309 0.932364 0.032 Uiso 1 1 calc GR
H18C H 0.228229 0.236598 0.891212 0.032 Uiso 1 1 calc GR
C20 C 0.1092(3) 0.58332(15) 0.71183(8) 0.0209(4) Uani 1 1 d .
H20A H -0.026(4) 0.6064(18) 0.7338(10) 0.027(6) Uiso 1 1 d .
H20B H 0.141(4) 0.6127(17) 0.6729(10) 0.021(5) Uiso 1 1 d .

loop_
_atom_site_aniso_label
_atom_site_aniso_U_11
_atom_site_aniso_U_22
_atom_site_aniso_U_33
_atom_site_aniso_U_23
_atom_site_aniso_U_13
_atom_site_aniso_U_12
O1 0.0142(5) 0.0102(5) 0.0132(5) -0.0007(4) -0.0024(4) 0.0003(4)
O2 0.0124(5) 0.0142(5) 0.0179(5) -0.0045(5) 0.0013(4) -0.0006(4)
O4 0.0153(5) 0.0206(6) 0.0114(5) 0.0002(4) 0.0003(4) 0.0038(5)
O3 0.0194(6) 0.0157(6) 0.0161(5) -0.0037(5) 0.0045(4) -0.0025(5)
C19 0.0126(7) 0.0164(8) 0.0126(7) -0.0009(6) -0.0006(6) -0.0002(6)
C12 0.0132(7) 0.0114(7) 0.0118(7) -0.0012(6) -0.0001(6) 0.0007(6)
C4 0.0128(7) 0.0114(7) 0.0128(7) -0.0014(6) -0.0002(6) -0.0011(6)
C8 0.0114(7) 0.0119(7) 0.0119(7) -0.0001(6) 0.0005(6) 0.0016(6)
C14 0.0113(7) 0.0125(7) 0.0129(7) -0.0007(6) -0.0003(6) -0.0006(6)
C13 0.0116(7) 0.0132(7) 0.0115(7) -0.0006(6) -0.0010(6) 0.0000(6)
C10 0.0153(7) 0.0125(7) 0.0133(7) -0.0025(6) 0.0001(6) 0.0000(6)
C1 0.0123(7) 0.0145(7) 0.0169(8) -0.0005(6) 0.0012(6) 0.0014(6)
C6 0.0151(7) 0.0138(7) 0.0127(7) 0.0009(6) 0.0001(6) 0.0034(6)
C2 0.0142(7) 0.0136(7) 0.0163(7) -0.0025(6) 0.0033(6) -0.0012(6)
C5 0.0118(7) 0.0121(7) 0.0134(7) -0.0017(6) 0.0005(6) 0.0000(6)
C7 0.0161(7) 0.0108(7) 0.0134(7) -0.0004(6) 0.0017(6) 0.0009(6)
C15 0.0177(7) 0.0122(7) 0.0135(7) 0.0016(6) 0.0002(6) 0.0026(6)
C9 0.0125(7) 0.0110(7) 0.0121(7) -0.0008(5) 0.0013(6) -0.0006(6)
C16 0.0177(7) 0.0127(7) 0.0144(7) 0.0001(6) 0.0017(6) -0.0013(6)
C11 0.0107(7) 0.0147(7) 0.0118(7) -0.0005(6) -0.0010(6) 0.0010(6)
C3 0.0182(8) 0.0146(7) 0.0143(7) -0.0007(6) 0.0031(7) 0.0010(6)
C17 0.0255(9) 0.0258(9) 0.0123(7) 0.0005(6) 0.0003(7) 0.0063(7)
C18 0.0276(9) 0.0152(8) 0.0215(8) 0.0011(7) 0.0086(7) -0.0014(7)
C20 0.0239(9) 0.0218(8) 0.0169(8) 0.0006(7) 0.0017(7) 0.0084(7)

loop_
_atom_type_symbol
_atom_type_description
_atom_type_scat_dispersion_real
_atom_type_scat_dispersion_imag
_atom_type_scat_source
C C 0.0181 0.0091 'International Tables Vol C Tables 4.2.6.8 and 6.1.1.4'
H H 0.0000 0.0000 'International Tables Vol C Tables 4.2.6.8 and 6.1.1.4'
O O 0.0492 0.0322 'International Tables Vol C Tables 4.2.6.8 and 6.1.1.4'

loop_
_geom_angle_atom_site_label_1
_geom_angle_atom_site_label_2
_geom_angle_atom_site_label_3
_geom_angle
C12 O1 H1 109.5
C4 O2 H2 109.5
C19 O4 H4 109.5
C2 O3 H3 109.5
O4 C19 H19A 108.9
O4 C19 H19B 108.9
O4 C19 C12 113.45(13)
H19A C19 H19B 107.7
C12 C19 H19A 108.9
C12 C19 H19B 108.9
O1 C12 C19 107.49(12)
O1 C12 C13 108.17(12)
O1 C12 C11 107.06(12)
C19 C12 C13 116.94(13)
C19 C12 C11 112.91(13)
C13 C12 C11 103.81(12)
O2 C4 C6 104.66(12)
O2 C4 C5 109.76(12)
O2 C4 C3 110.51(12)
C6 C4 C3 114.57(13)
C5 C4 C6 115.06(12)
C5 C4 C3 102.36(12)
C14 C8 C7 112.31(13)
C14 C8 C9 107.72(12)
C14 C8 C11 102.33(12)
C7 C8 C9 113.61(12)
C7 C8 C11 111.61(12)
C11 C8 C9 108.57(12)
C8 C14 H14A 111.3
C8 C14 H14B 111.3
H14A C14 H14B 109.2
C13 C14 C8 102.32(12)
C13 C14 H14A 111.3
C13 C14 H14B 111.3
C12 C13 H13 111.0
C14 C13 C12 100.64(12)
C14 C13 H13 111.0
C14 C13 C15 108.78(12)
C15 C13 C12 114.08(13)
C15 C13 H13 111.0
C5 C10 C9 116.94(13)
C20 C10 C5 119.59(15)
C20 C10 C9 123.47(15)
H1A C1 H1B 108.7
C2 C1 H1A 110.5
C2 C1 H1B 110.5
C5 C1 H1A 110.5
C5 C1 H1B 110.5
C5 C1 C2 106.08(12)
C4 C6 H6A 108.6
C4 C6 H6B 108.6
H6A C6 H6B 107.5
C7 C6 C4 114.87(13)
C7 C6 H6A 108.6
C7 C6 H6B 108.6
O3 C2 C1 112.49(13)
O3 C2 H2A 107.6
O3 C2 C3 114.96(13)
C1 C2 H2A 107.6
C1 C2 C3 106.31(12)
C3 C2 H2A 107.6
C4 C5 H5 106.9
C10 C5 C4 116.48(13)
C10 C5 C1 115.77(13)
C10 C5 H5 106.9
C1 C5 C4 103.13(12)
C1 C5 H5 106.9
C8 C7 H7A 108.7
C8 C7 H7B 108.7
C6 C7 C8 114.26(13)
C6 C7 H7A 108.7
C6 C7 H7B 108.7
H7A C7 H7B 107.6
C13 C15 H15A 108.9
C13 C15 H15B 108.9
H15A C15 H15B 107.8
C16 C15 C13 113.19(13)
C16 C15 H15A 108.9
C16 C15 H15B 108.9
C8 C9 H9 106.5
C10 C9 C8 113.08(12)
C10 C9 H9 106.5
C10 C9 C16 114.17(13)
C16 C9 C8 109.53(12)
C16 C9 H9 106.5
C15 C16 C9 114.60(13)
C15 C16 H16A 108.6
C15 C16 H16B 108.6
C9 C16 H16A 108.6
C9 C16 H16B 108.6
H16A C16 H16B 107.6
C12 C11 C8 106.53(12)
C12 C11 H11A 110.4
C12 C11 H11B 110.4
C8 C11 H11A 110.4
C8 C11 H11B 110.4
H11A C11 H11B 108.6
C4 C3 C2 103.76(12)
C17 C3 C4 112.41(13)
C17 C3 C2 113.87(13)
C17 C3 C18 108.44(14)
C18 C3 C4 111.49(13)
C18 C3 C2 106.72(13)
C3 C17 H17A 109.5
C3 C17 H17B 109.5
C3 C17 H17C 109.5
H17A C17 H17B 109.5
H17A C17 H17C 109.5
H17B C17 H17C 109.5
C3 C18 H18A 109.5
C3 C18 H18B 109.5
C3 C18 H18C 109.5
H18A C18 H18B 109.5
H18A C18 H18C 109.5
H18B C18 H18C 109.5
C10 C20 H20A 118.7(13)
C10 C20 H20B 122.0(13)
H20A C20 H20B 119.3(18)

loop_
_geom_bond_atom_site_label_1
_geom_bond_atom_site_label_2
_geom_bond_distance
O1 H1 0.8400
O1 C12 1.4555(18)
O2 H2 0.8400
O2 C4 1.4379(18)
O4 H4 0.8400
O4 C19 1.4249(18)
O3 H3 0.8400
O3 C2 1.4336(19)
C19 H19A 0.9900
C19 H19B 0.9900
C19 C12 1.525(2)
C12 C13 1.541(2)
C12 C11 1.552(2)
C4 C6 1.547(2)
C4 C5 1.544(2)
C4 C3 1.565(2)
C8 C14 1.539(2)
C8 C7 1.545(2)
C8 C9 1.568(2)
C8 C11 1.561(2)
C14 H14A 0.9900
C14 H14B 0.9900
C14 C13 1.535(2)
C13 H13 1.0000
C13 C15 1.535(2)
C10 C5 1.520(2)
C10 C9 1.527(2)
C10 C20 1.334(2)
C1 H1A 0.9900
C1 H1B 0.9900
C1 C2 1.541(2)
C1 C5 1.537(2)
C6 H6A 0.9900
C6 H6B 0.9900
C6 C7 1.534(2)
C2 H2A 1.0000
C2 C3 1.571(2)
C5 H5 1.0000
C7 H7A 0.9900
C7 H7B 0.9900
C15 H15A 0.9900
C15 H15B 0.9900
C15 C16 1.535(2)
C9 H9 1.0000
C9 C16 1.540(2)
C16 H16A 0.9900
C16 H16B 0.9900
C11 H11A 0.9900
C11 H11B 0.9900
C3 C17 1.529(2)
C3 C18 1.541(2)
C17 H17A 0.9800
C17 H17B 0.9800
C17 H17C 0.9800
C18 H18A 0.9800
C18 H18B 0.9800
C18 H18C 0.9800
C20 H20A 1.01(2)
C20 H20B 0.96(2)
